data_4307405
loop_
_publ_author_name
'Diptikanta Swain'
'Tayur N. Guru Row'

_publ_contact_author_address
;
Solid State and Structural Chemistry Unit
Indian Institute of Science
Bangalore 560 012. Karnataka.
INDIA.
;
_publ_contact_author_email ssctng@sscu.iisc.ernet.in
_publ_contact_author_fax '(91)803601310 '
_publ_contact_author_name
;
 'Prof. T. N. Guru Row'
;
_publ_contact_author_phone (91)802932796
_publ_section_title
;
Analysis of Phase Transition Pathways in X3H(SO4)2 (X = Rb, NH4, K, Na):
Variable Temperature Single-Crystal X-ray Diffraction Studies#
;
_journal_name_full 'Inorganic Chemistry'
_journal_page_first 4411
_journal_page_last 4421
_journal_paper_doi 10.1021/ic061901x
_journal_volume 46
_journal_year 2007
_chemical_compound_source 'see text'
_chemical_formula_moiety 'H O8 Rb3 S2'
_chemical_formula_sum 'H O8 Rb3 S2'
_chemical_formula_weight 449.54
_chemical_name_systematic
; 
 Trirubidium Hydrogen bisulfate
;
_space_group_IT_number 15
_symmetry_cell_setting monoclinic
_symmetry_Int_Tables_number 15
_symmetry_space_group_name_Hall '-C 2yc'
_symmetry_space_group_name_H-M 'C 1 2/c 1'
_atom_sites_solution_hydrogens geom
_atom_sites_solution_primary direct
_atom_sites_solution_secondary difmap
_cell_angle_alpha 90
_cell_angle_beta 102.502(9)
_cell_angle_gamma 90
_cell_formula_units_Z 4
_cell_length_a 15.041(8)
_cell_length_b 5.857(3)
_cell_length_c 10.095(5)
_cell_measurement_reflns_used 2885
_cell_measurement_temperature 100(2)
_cell_measurement_theta_max 28.1342
_cell_measurement_theta_min 0.9140
_cell_volume 868.2(8)
_computing_cell_refinement 'Bruker SMART'
_computing_data_collection 'Bruker SMART'
_computing_data_reduction 'Bruker SAINT'
_computing_molecular_graphics 'Ortep-3 for Windows (Farrugia, 1997) and CAMERON (Farrugia, 1999)'
_computing_publication_material 'WinGx (Farrugia, 1999) and PLATON (Spek, 1990)'
_computing_structure_refinement 'SHELXL-97 (Sheldrick, 1997)'
_computing_structure_solution 'SHELXL-97 (Sheldrick, 1997)'
_diffrn_ambient_temperature 100(2)
_diffrn_measured_fraction_theta_full 0.995
_diffrn_measured_fraction_theta_max 0.995
_diffrn_measurement_device_type 'Bruker SMART CCD area detector'
_diffrn_measurement_method '\f and \w scans'
_diffrn_radiation_monochromator graphite
_diffrn_radiation_probe x-ray
_diffrn_radiation_source 'fine-focus sealed tube'
_diffrn_radiation_type MoK\a
_diffrn_radiation_wavelength 0.71073
_diffrn_reflns_av_R_equivalents 0.0234
_diffrn_reflns_av_sigmaI/netI 0.0211
_diffrn_reflns_limit_h_max 18
_diffrn_reflns_limit_h_min -18
_diffrn_reflns_limit_k_max 7
_diffrn_reflns_limit_k_min -7
_diffrn_reflns_limit_l_max 10
_diffrn_reflns_limit_l_min -12
_diffrn_reflns_number 2989
_diffrn_reflns_reduction_process ' ?'
_diffrn_reflns_theta_full 25.35
_diffrn_reflns_theta_max 25.35
_diffrn_reflns_theta_min 2.77
_exptl_absorpt_coefficient_mu 17.335
_exptl_absorpt_correction_T_max 0.415
_exptl_absorpt_correction_T_min 0.145
_exptl_absorpt_correction_type empirical
_exptl_absorpt_process_details 'SADABS, Bruker, 1996'
_exptl_crystal_colour colourless
_exptl_crystal_density_diffrn 3.439
_exptl_crystal_density_method 'Not Measured'
_exptl_crystal_description prism
_exptl_crystal_F_000 832
_exptl_crystal_size_max 0.12
_exptl_crystal_size_mid 0.12
_exptl_crystal_size_min 0.05
_refine_diff_density_max 0.630
_refine_diff_density_min -0.628
_refine_diff_density_rms 0.137
_refine_ls_extinction_coef 0.0019(2)
_refine_ls_extinction_expression Fc^*^=kFc[1+0.001xFc^2^\l^3^/sin(2\q)]^-1/4^
_refine_ls_extinction_method SHELXL
_refine_ls_goodness_of_fit_ref 1.347
_refine_ls_hydrogen_treatment constr
_refine_ls_matrix_type full
_refine_ls_number_parameters 62
_refine_ls_number_reflns 785
_refine_ls_number_restraints 0
_refine_ls_restrained_S_all 1.347
_refine_ls_R_factor_all 0.0279
_refine_ls_R_factor_gt 0.0251
_refine_ls_shift/su_max 0.000
_refine_ls_shift/su_mean 0.000
_refine_ls_structure_factor_coef Fsqd
_refine_ls_weighting_details 'calc w=1/[\s^2^(Fo^2^)+(0.0219P)^2^+5.6743P] where P=(Fo^2^+2Fc^2^)/3'
_refine_ls_weighting_scheme calc
_refine_ls_wR_factor_gt 0.0695
_refine_ls_wR_factor_ref 0.0704
_reflns_number_gt 724
_reflns_number_total 785
_reflns_threshold_expression >2sigma(I)
_cod_data_source_file ic061901x-file008.cif
_cod_data_source_block 100km
_cod_depositor_comments
;
The following automatic conversions were performed:
'_symmetry_cell_setting' value 'Monoclinic' changed to 'monoclinic'
according to '/home/saulius/struct/CIF-dictionaries/cif_core.dic'
dictionary named 'cif_core.dic' version 2.4.1 from 2010-06-29.

Automatic conversion script
Id: cif_fix_enum 1527 2010-12-29 10:47:43Z saulius 
;
_cod_original_sg_symbol_H-M 'C 2/c'
_cod_database_code 4307405

loop_
_symmetry_equiv_pos_as_xyz
x,y,z
-x,y,1/2-z
-x,-y,-z
x,-y,1/2+z
1/2+x,1/2+y,z
1/2-x,1/2+y,1/2-z
1/2-x,1/2-y,-z
1/2+x,1/2-y,1/2+z

loop_
_atom_site_label
_atom_site_type_symbol
_atom_site_fract_x
_atom_site_fract_y
_atom_site_fract_z
_atom_site_U_iso_or_equiv
_atom_site_adp_type
_atom_site_occupancy
_atom_site_symmetry_multiplicity
_atom_site_calc_flag
_atom_site_refinement_flags
_atom_site_disorder_assembly
_atom_site_disorder_group
Rb1 Rb 1.0000 0.24484(9) 0.2500 0.0084(2) Uani 1 2 d S . .
Rb2 Rb 1.19260(3) 0.22884(7) 0.65205(4) 0.0099(2) Uani 1 1 d . . .
S1 S 0.88412(8) 0.72213(19) 0.03666(11) 0.0072(3) Uani 1 1 d . . .
O1 O 0.9873(2) 0.6819(6) 0.0568(3) 0.0144(7) Uani 1 1 d . . .
O2 O 0.8472(2) 0.5263(5) 0.0974(3) 0.0102(7) Uani 1 1 d . . .
O3 O 0.8482(2) 0.7323(5) -0.1105(3) 0.0095(7) Uani 1 1 d . . .
O4 O 0.8712(2) 0.9363(5) 0.1034(3) 0.0121(7) Uani 1 1 d . . .
H1 H 1.0000 1.5000 1.0000 0.15(7) Uiso 1 2 d S . .

loop_
_atom_site_aniso_label
_atom_site_aniso_U_11
_atom_site_aniso_U_22
_atom_site_aniso_U_33
_atom_site_aniso_U_23
_atom_site_aniso_U_13
_atom_site_aniso_U_12
Rb1 0.0041(4) 0.0115(4) 0.0094(4) 0.000 0.0012(3) 0.000
Rb2 0.0081(3) 0.0105(3) 0.0109(3) -0.00021(15) 0.00173(19) 0.00183(14)
S1 0.0049(6) 0.0083(6) 0.0087(6) 0.0009(4) 0.0017(4) -0.0004(4)
O1 0.0051(16) 0.0204(17) 0.0164(16) 0.0021(14) -0.0004(13) -0.0019(14)
O2 0.0079(17) 0.0101(15) 0.0139(16) 0.0013(12) 0.0050(13) -0.0016(12)
O3 0.0053(18) 0.0133(16) 0.0090(15) 0.0002(11) -0.0005(13) 0.0016(11)
O4 0.0134(17) 0.0114(16) 0.0118(16) -0.0024(12) 0.0034(13) -0.0034(13)

loop_
_atom_type_symbol
_atom_type_description
_atom_type_scat_dispersion_real
_atom_type_scat_dispersion_imag
_atom_type_scat_source
S S 0.1246 0.1234 'International Tables Vol C Tables 4.2.6.8 and 6.1.1.4'
Rb Rb -0.9393 2.9676 'International Tables Vol C Tables 4.2.6.8 and 6.1.1.4'
O O 0.0106 0.0060 'International Tables Vol C Tables 4.2.6.8 and 6.1.1.4'
H H 0.0000 0.0000 'International Tables Vol C Tables 4.2.6.8 and 6.1.1.4'

loop_
_geom_angle_atom_site_label_1
_geom_angle_atom_site_label_2
_geom_angle_atom_site_label_3
_geom_angle
_geom_angle_site_symmetry_1
_geom_angle_site_symmetry_3
_geom_angle_publ_flag
O4 Rb1 O4 100.40(13) 1_545 2_745 ?
O4 Rb1 O2 172.95(9) 1_545 2_755 ?
O4 Rb1 O2 73.58(9) 2_745 2_755 ?
O4 Rb1 O2 73.58(9) 1_545 . ?
O4 Rb1 O2 172.95(9) 2_745 . ?
O2 Rb1 O2 112.66(12) 2_755 . ?
O4 Rb1 O1 140.85(9) 1_545 2_755 ?
O4 Rb1 O1 104.42(9) 2_745 2_755 ?
O2 Rb1 O1 45.82(8) 2_755 2_755 ?
O2 Rb1 O1 79.02(9) . 2_755 ?
O4 Rb1 O1 104.42(9) 1_545 . ?
O4 Rb1 O1 140.85(9) 2_745 . ?
O2 Rb1 O1 79.02(9) 2_755 . ?
O2 Rb1 O1 45.82(8) . . ?
O1 Rb1 O1 73.68(13) 2_755 . ?
O3 Rb2 O2 116.64(9) 2_745 2_755 ?
O3 Rb2 O3 154.45(12) 2_745 2_755 ?
O2 Rb2 O3 47.34(8) 2_755 2_755 ?
O3 Rb2 O4 47.21(8) 2_745 2_745 ?
O2 Rb2 O4 69.60(9) 2_755 2_745 ?
O3 Rb2 O4 114.23(9) 2_755 2_745 ?
O3 Rb2 S1 133.76(7) 2_745 2_755 ?
O2 Rb2 S1 24.43(6) 2_755 2_755 ?
O3 Rb2 S1 24.49(6) 2_755 2_755 ?
O4 Rb2 S1 89.84(7) 2_745 2_755 ?
O3 Rb2 S1 23.68(6) 2_745 2_745 ?
O2 Rb2 S1 92.96(7) 2_755 2_745 ?
O3 Rb2 S1 134.63(7) 2_755 2_745 ?
O4 Rb2 S1 23.75(6) 2_745 2_745 ?
S1 Rb2 S1 111.27(5) 2_755 2_745 ?
O4 S1 O2 112.34(19) . . ?
O4 S1 O3 112.09(18) . . ?
O2 S1 O3 111.42(19) . . ?
O4 S1 O1 107.6(2) . . ?
O2 S1 O1 106.70(18) . . ?
O3 S1 O1 106.27(19) . . ?
O4 S1 Rb2 153.81(15) . 2_755 ?
O2 S1 Rb2 58.24(13) . 2_755 ?
O3 S1 Rb2 58.60(12) . 2_755 ?
O1 S1 Rb2 98.58(13) . 2_755 ?
O4 S1 Rb2 58.14(13) . 2_765 ?
O2 S1 Rb2 139.81(14) . 2_765 ?
O3 S1 Rb2 54.71(12) . 2_765 ?
O1 S1 Rb2 113.39(13) . 2_765 ?
Rb2 S1 Rb2 111.27(5) 2_755 2_765 ?
O2 S1 Rb1 48.90(13) . . ?
O3 S1 Rb1 129.75(13) . . ?
O1 S1 Rb1 58.42(13) . . ?
Rb2 S1 Rb1 75.76(4) 2_755 . ?
Rb2 S1 Rb1 170.65(4) 2_765 . ?
O2 S1 Rb1 122.96(13) . 1_565 ?
O3 S1 Rb1 123.09(13) . 1_565 ?
O1 S1 Rb1 74.44(13) . 1_565 ?
Rb2 S1 Rb1 173.01(4) 2_755 1_565 ?
Rb2 S1 Rb1 72.50(4) 2_765 1_565 ?
Rb1 S1 Rb1 99.87(5) . 1_565 ?
S1 O1 Rb1 97.38(15) . . ?
S1 O2 Rb1 109.29(16) . . ?
S1 O2 Rb2 97.33(14) . 2_755 ?
Rb1 O2 Rb2 95.97(9) . 2_755 ?
S1 O3 Rb2 101.62(14) . 2_765 ?
S1 O3 Rb2 96.91(14) . 2_755 ?
Rb2 O3 Rb2 154.45(12) 2_765 2_755 ?
S1 O4 Rb1 130.43(19) . 1_565 ?
S1 O4 Rb2 98.11(15) . 2_765 ?
Rb1 O4 Rb2 97.90(10) 1_565 2_765 ?

loop_
_geom_bond_atom_site_label_1
_geom_bond_atom_site_label_2
_geom_bond_distance
_geom_bond_site_symmetry_2
_geom_bond_publ_flag
Rb1 O4 2.823(3) 1_545 ?
Rb1 O4 2.823(3) 2_745 ?
Rb1 O2 2.973(3) 2_755 ?
Rb1 O2 2.973(3) . ?
Rb1 O1 3.199(4) 2_755 ?
Rb1 O1 3.199(4) . ?
Rb2 O3 2.983(3) 2_745 ?
Rb2 O2 3.014(3) 2_755 ?
Rb2 O3 3.022(3) 2_755 ?
Rb2 O4 3.071(3) 2_745 ?
Rb2 S1 3.5151(18) 2_755 ?
Rb2 S1 3.5801(18) 2_745 ?
S1 O4 1.457(3) . ?
S1 O2 1.466(3) . ?
S1 O3 1.468(3) . ?
S1 O1 1.540(3) . ?
S1 Rb2 3.5151(18) 2_755 ?
S1 Rb2 3.5801(18) 2_765 ?
S1 Rb1 3.9273(18) 1_565 ?
O2 Rb2 3.014(3) 2_755 ?
O3 Rb2 2.983(3) 2_765 ?
O3 Rb2 3.022(3) 2_755 ?
O4 Rb1 2.823(3) 1_565 ?
O4 Rb2 3.071(3) 2_765 ?

loop_
_geom_hbond_atom_site_label_D
_geom_hbond_atom_site_label_H
_geom_hbond_atom_site_label_A
_geom_hbond_distance_DH
_geom_hbond_distance_HA
_geom_hbond_distance_DA
_geom_hbond_angle_DHA
_geom_hbond_site_symmetry_A
_geom_hbond_publ_flag
O1 H1 O1 1.2400 1.2400 2.488(5) 180.00 3_564.5 yes

loop_
_geom_torsion_atom_site_label_1
_geom_torsion_atom_site_label_2
_geom_torsion_atom_site_label_3
_geom_torsion_atom_site_label_4
_geom_torsion
_geom_torsion_site_symmetry_1
_geom_torsion_site_symmetry_2
_geom_torsion_site_symmetry_3
_geom_torsion_site_symmetry_4
_geom_torsion_publ_flag
O4 Rb1 S1 O4 137.6(2) 1_545 . . . ?
O4 Rb1 S1 O4 -89.6(3) 2_745 . . . ?
O2 Rb1 S1 O4 -47.16(17) 2_755 . . . ?
O2 Rb1 S1 O4 96.0(2) . . . . ?
O1 Rb1 S1 O4 -6.69(17) 2_755 . . . ?
O1 Rb1 S1 O4 -94.2(2) . . . . ?
O4 Rb1 S1 O2 41.53(17) 1_545 . . . ?
O4 Rb1 S1 O2 174.4(3) 2_745 . . . ?
O2 Rb1 S1 O2 -143.21(14) 2_755 . . . ?
O1 Rb1 S1 O2 -102.73(17) 2_755 . . . ?
O1 Rb1 S1 O2 169.7(2) . . . . ?
O4 Rb1 S1 O3 -43.0(2) 1_545 . . . ?
O4 Rb1 S1 O3 89.9(3) 2_745 . . . ?
O2 Rb1 S1 O3 132.3(2) 2_755 . . . ?
O2 Rb1 S1 O3 -84.5(3) . . . . ?
O1 Rb1 S1 O3 172.7(2) 2_755 . . . ?
O1 Rb1 S1 O3 85.2(2) . . . . ?
O4 Rb1 S1 O1 -128.20(16) 1_545 . . . ?
O4 Rb1 S1 O1 4.7(3) 2_745 . . . ?
O2 Rb1 S1 O1 47.06(16) 2_755 . . . ?
O2 Rb1 S1 O1 -169.7(2) . . . . ?
O1 Rb1 S1 O1 87.54(18) 2_755 . . . ?
O4 Rb1 S1 Rb1 167.06(7) 1_545 . . 1_565 ?
O4 Rb1 S1 Rb1 -60.1(3) 2_745 . . 1_565 ?
O2 Rb1 S1 Rb1 -17.68(6) 2_755 . . 1_565 ?
O2 Rb1 S1 Rb1 125.53(16) . . . 1_565 ?
O1 Rb1 S1 Rb1 22.79(6) 2_755 . . 1_565 ?
O1 Rb1 S1 Rb1 -64.74(15) . . . 1_565 ?
O4 S1 O1 Rb1 112.70(16) . . . . ?
O2 S1 O1 Rb1 -8.06(18) . . . . ?
O3 S1 O1 Rb1 -127.05(14) . . . . ?
Rb2 S1 O1 Rb1 -67.37(10) 2_755 . . . ?
Rb2 S1 O1 Rb1 174.92(4) 2_765 . . . ?
Rb1 S1 O1 Rb1 112.34(10) 1_565 . . . ?
O4 Rb1 O1 S1 54.24(16) 1_545 . . . ?
O4 Rb1 O1 S1 -178.10(12) 2_745 . . . ?
O2 Rb1 O1 S1 -132.07(16) 2_755 . . . ?
O2 Rb1 O1 S1 5.30(12) . . . . ?
O1 Rb1 O1 S1 -85.15(16) 2_755 . . . ?
O4 S1 O2 Rb1 -108.57(18) . . . . ?
O3 S1 O2 Rb1 124.71(17) . . . . ?
O1 S1 O2 Rb1 9.1(2) . . . . ?
Rb2 S1 O2 Rb1 98.98(14) 2_755 . . . ?
Rb2 S1 O2 Rb1 -175.12(8) 2_765 . . . ?
Rb1 S1 O2 Rb1 -72.87(15) 1_565 . . . ?
O4 S1 O2 Rb2 152.45(16) . . . 2_755 ?
O3 S1 O2 Rb2 25.73(19) . . . 2_755 ?
O1 S1 O2 Rb2 -89.86(16) . . . 2_755 ?
Rb2 S1 O2 Rb2 85.90(18) 2_765 . . 2_755 ?
Rb1 S1 O2 Rb2 -98.98(14) . . . 2_755 ?
Rb1 S1 O2 Rb2 -171.85(5) 1_565 . . 2_755 ?
O2 Rb1 O2 S1 40.24(13) 2_755 . . . ?
O1 Rb1 O2 S1 72.00(16) 2_755 . . . ?
O1 Rb1 O2 S1 -5.85(13) . . . . ?
O2 Rb1 O2 Rb2 140.17(9) 2_755 . . 2_755 ?
O1 Rb1 O2 Rb2 171.93(10) 2_755 . . 2_755 ?
O1 Rb1 O2 Rb2 94.08(12) . . . 2_755 ?
O4 S1 O3 Rb2 9.8(2) . . . 2_765 ?
O2 S1 O3 Rb2 136.69(16) . . . 2_765 ?
O1 S1 O3 Rb2 -107.46(17) . . . 2_765 ?
Rb2 S1 O3 Rb2 162.31(18) 2_755 . . 2_765 ?
Rb1 S1 O3 Rb2 -169.62(6) . . . 2_765 ?
Rb1 S1 O3 Rb2 -25.70(19) 1_565 . . 2_765 ?
O4 S1 O3 Rb2 -152.48(16) . . . 2_755 ?
O2 S1 O3 Rb2 -25.62(19) . . . 2_755 ?
O1 S1 O3 Rb2 90.23(17) . . . 2_755 ?
Rb2 S1 O3 Rb2 -162.31(18) 2_765 . . 2_755 ?
Rb1 S1 O3 Rb2 28.1(2) . . . 2_755 ?
Rb1 S1 O3 Rb2 171.98(5) 1_565 . . 2_755 ?
O2 S1 O4 Rb1 116.5(2) . . . 1_565 ?
O3 S1 O4 Rb1 -117.1(2) . . . 1_565 ?
O1 S1 O4 Rb1 -0.6(3) . . . 1_565 ?
Rb2 S1 O4 Rb1 179.54(11) 2_755 . . 1_565 ?
Rb2 S1 O4 Rb1 -107.7(2) 2_765 . . 1_565 ?
Rb1 S1 O4 Rb1 62.4(2) . . . 1_565 ?
O2 S1 O4 Rb2 -135.80(15) . . . 2_765 ?
O3 S1 O4 Rb2 -9.4(2) . . . 2_765 ?
O1 S1 O4 Rb2 107.04(16) . . . 2_765 ?
Rb2 S1 O4 Rb2 -72.8(3) 2_755 . . 2_765 ?
Rb1 S1 O4 Rb2 170.08(5) . . . 2_765 ?
Rb1 S1 O4 Rb2 107.7(2) 1_565 . . 2_765 ?
